data_4002223
loop_
_publ_author_name
'Cascales, C.'
'Monge, M.A.'
'Fernandez Diaz, M.T.'

_publ_section_title
;
 Low-temperature magnetic ordering in rare-earth copper germanates R2 Cu
 Ge4 O12, R = Ho, Er
;
_journal_name_full 'Chemistry of Materials (1,1989-)'
_journal_page_first 3369
_journal_page_last 3375
_journal_volume 12
_journal_year 2000
_chemical_formula_sum 'Cu Ge4 Ho2 O12'
_chemical_name_systematic 'Ho2 (Cu Ge4 O12)'
_space_group_IT_number 2
_symmetry_space_group_name_Hall '-P 1'
_symmetry_space_group_name_H-M 'P -1'
_cell_angle_alpha 86.874
_cell_angle_beta 102.686
_cell_angle_gamma 113.792
_cell_formula_units_Z 1
_cell_length_a 7.1678
_cell_length_b 7.9291
_cell_length_c 4.89409
_cell_volume 248.119
_citation_journal_id_ASTM CMATEX
_cod_data_source_file Cascales_CMATEX_2000_1052.cif
_cod_data_source_block Cu1Ge4Ho2O12
_cod_original_cell_volume 248.1193
_cod_original_formula_sum 'Cu1 Ge4 Ho2 O12'
_cod_database_code 4002223

loop_
_symmetry_equiv_pos_as_xyz
x,y,z
-x,-y,-z

loop_
_atom_site_label
_atom_site_type_symbol
_atom_site_fract_x
_atom_site_fract_y
_atom_site_fract_z
_atom_site_occupancy
_atom_site_U_iso_or_equiv
Ge2 Ge+4 0.1674 0.7778 0.5428 1 0.0
Cu1 Cu+2 0 0 0 1 0.0
O3 O-2 0.3004 -0.0086 0.7324 1 0.0
O6 O-2 0.0647 0.6109 0.7732 1 0.0
O1 O-2 0.2239 0.1908 0.2544 1 0.0
O4 O-2 0.3474 0.7166 0.4222 1 0.0
Ge1 Ge+4 0.3808 0.2057 0.579 1 0.0
O5 O-2 0.4242 0.3918 0.7854 1 0.0
O2 O-2 -0.0034 0.7981 0.2471 1 0.0
Ho1 Ho+3 0.2307 0.4512 0.0435 1 0.0
